data_1504404
loop_
_publ_author_name
'Xie, Yongshu'
'Hill, Jonathan P.'
'Schumacher, Amy Lea'
'Sandanayaka, Atula S. D.'
'Araki, Yasuyuki'
'Karr, Paul A.'
'Labuta, Jan'
'D&#x2019;Souza, Francis'
'Ito, Osamu'
'Anson, Christopher E.'
'Powell, Annie K.'
'Ariga, Katsuhiko'

_publ_section_title
;
 Twisted, Two-Faced Porphyrins as Hosts for Bispyridyl Fullerenes:
 Construction and Photophysical Properties
;
_journal_issue 28
_journal_name_full 'Journal of Physical Chemistry C'
_journal_page_first 10559
_journal_paper_doi 10.1021/jp8028209
_journal_volume 112
_journal_year 2008
_chemical_formula_sum 'C125 H139 Br4 N4 O4'
_chemical_formula_weight 2081.04
_chemical_name_common
N21,N22,N23,N24-Tetrakis(4-bromobenzyl)-5,10,15,20-tetrakis(3,5-di-t-butyl-4-oxocyclohexadien-2,5-ylidene)porphyrinogen
_chemical_name_systematic
; 
 ? 
;
_space_group_IT_number 14
_symmetry_cell_setting monoclinic
_symmetry_space_group_name_Hall '-P 2yn'
_symmetry_space_group_name_H-M 'P 1 21/n 1'
_atom_sites_solution_hydrogens geom
_atom_sites_solution_primary direct
_atom_sites_solution_secondary difmap
_audit_creation_method SHELXL-97
_cell_angle_alpha 90.00
_cell_angle_beta 102.401(8)
_cell_angle_gamma 90.00
_cell_formula_units_Z 4
_cell_length_a 16.3983(16)
_cell_length_b 31.037(2)
_cell_length_c 22.388(2)
_cell_measurement_reflns_used 23056
_cell_measurement_temperature 200(2)
_cell_measurement_theta_max 24.40
_cell_measurement_theta_min 1.59
_cell_volume 11128.6(17)
_computing_cell_refinement 'X-Area 1.09 (Stoe & Cie GmbH, 2000)'
_computing_data_collection 'WinXpose 1.05 (Stoe & Cie GmbH, 2000)'
_computing_data_reduction 'X-Area 1.09 (Stoe & Cie GmbH, 2000)'
_computing_molecular_graphics 'SHELXTL 6.14 (BrukerAXS Inc., 2003)'
_computing_publication_material 'SHELXTL 6.14 (BrukerAXS Inc., 2003)'
_computing_structure_refinement 'SHELXTL 6.14 (BrukerAXS Inc., 2003)'
_computing_structure_solution 'SHELXTL 6.14 (BrukerAXS Inc., 2003)'
_diffrn_ambient_temperature 200(2)
_diffrn_detector_area_resol_mean 6.667
_diffrn_measured_fraction_theta_full 0.995
_diffrn_measured_fraction_theta_max 0.996
_diffrn_measurement_device_type 'Stoe IPDS II'
_diffrn_measurement_method 'area detector'
_diffrn_radiation_monochromator graphite
_diffrn_radiation_source 'rotating anode'
_diffrn_radiation_type MoK\a
_diffrn_radiation_wavelength 0.71073
_diffrn_reflns_av_R_equivalents 0.1614
_diffrn_reflns_av_sigmaI/netI 0.1139
_diffrn_reflns_limit_h_max 20
_diffrn_reflns_limit_h_min -20
_diffrn_reflns_limit_k_max 38
_diffrn_reflns_limit_k_min -34
_diffrn_reflns_limit_l_max 27
_diffrn_reflns_limit_l_min -27
_diffrn_reflns_number 67404
_diffrn_reflns_theta_full 25.00
_diffrn_reflns_theta_max 26.00
_diffrn_reflns_theta_min 1.55
_exptl_absorpt_coefficient_mu 1.500
_exptl_absorpt_correction_T_max 0.794
_exptl_absorpt_correction_T_min 0.523
_exptl_absorpt_correction_type multi-scan
_exptl_absorpt_process_details
;
XPREP in SHELXTL 6.14 (BrukerAXS Inc., 2003)
;
_exptl_crystal_colour green
_exptl_crystal_density_diffrn 1.242
_exptl_crystal_density_method 'not measured'
_exptl_crystal_description block
_exptl_crystal_F_000 4356
_exptl_crystal_size_max 0.43
_exptl_crystal_size_mid 0.31
_exptl_crystal_size_min 0.18
_platon_squeeze_details
;
P. van der Sluis & A.L. Spek, Acta Cryst. 1990, A46, 194
;
_refine_diff_density_max 0.882
_refine_diff_density_min -1.358
_refine_diff_density_rms 0.112
_refine_ls_extinction_method none
_refine_ls_goodness_of_fit_ref 0.980
_refine_ls_hydrogen_treatment constr
_refine_ls_matrix_type full
_refine_ls_number_parameters 1054
_refine_ls_number_reflns 21792
_refine_ls_number_restraints 6
_refine_ls_restrained_S_all 0.981
_refine_ls_R_factor_all 0.1755
_refine_ls_R_factor_gt 0.1328
_refine_ls_shift/su_max 0.000
_refine_ls_shift/su_mean 0.000
_refine_ls_structure_factor_coef Fsqd
_refine_ls_weighting_details 'calc w=1/[\s^2^(Fo^2^)+(0.1725P)^2^+17.5260P] where P=(Fo^2^+2Fc^2^)/3'
_refine_ls_weighting_scheme calc
_refine_ls_wR_factor_gt 0.2829
_refine_ls_wR_factor_ref 0.3165
_reflns_number_gt 12188
_reflns_number_total 21792
_reflns_threshold_expression >2sigma(I)
_cod_data_source_file jp8028209-file004.cif
_cod_data_source_block joxtcs
_cod_original_cell_volume 11128.4(17)
_cod_original_sg_symbol_H-M 'P 21/n'
_cod_database_code 1504404

loop_
_symmetry_equiv_pos_as_xyz
'x, y, z'
'-x+1/2, y+1/2, -z+1/2'
'-x, -y, -z'
'x-1/2, -y-1/2, z-1/2'

loop_
_atom_site_label
_atom_site_type_symbol
_atom_site_fract_x
_atom_site_fract_y
_atom_site_fract_z
_atom_site_U_iso_or_equiv
_atom_site_adp_type
_atom_site_occupancy
_atom_site_symmetry_multiplicity
_atom_site_calc_flag
_atom_site_refinement_flags
Br1 Br 0.40914(5) 0.19237(3) 0.48511(3) 0.0648(2) Uani 1 1 d .
Br2 Br -0.29626(6) 0.40090(4) 0.16005(5) 0.0973(4) Uani 1 1 d .
Br3 Br 0.54045(7) 0.49366(3) 0.11023(7) 0.1096(4) Uani 1 1 d .
Br4A Br -0.0324(2) 0.10723(14) -0.15207(18) 0.1190(11) Uani 0.60 1 d PU
Br4B Br -0.0053(5) 0.1232(3) -0.1747(4) 0.210(5) Uani 0.40 1 d PU
N1 N 0.1710(3) 0.24456(14) 0.20638(19) 0.0334(9) Uani 1 1 d .
N2 N 0.1242(3) 0.34808(14) 0.1906(2) 0.0393(10) Uani 1 1 d .
N3 N 0.2134(3) 0.34938(15) 0.0682(2) 0.0400(10) Uani 1 1 d .
N4 N 0.1986(3) 0.24260(14) 0.0615(2) 0.0343(9) Uani 1 1 d .
C1 C 0.1436(4) 0.20672(17) 0.1743(2) 0.0358(11) Uani 1 1 d .
C2 C 0.0642(4) 0.19832(17) 0.1838(2) 0.0398(12) Uani 1 1 d .
H2 H 0.0289 0.1752 0.1666 0.048 Uiso 1 1 calc R
C3 C 0.0452(4) 0.23009(18) 0.2234(3) 0.0397(12) Uani 1 1 d .
H3 H -0.0051 0.2320 0.2378 0.048 Uiso 1 1 calc R
C4 C 0.1109(4) 0.25775(17) 0.2377(2) 0.0379(12) Uani 1 1 d .
C5 C 0.1203(4) 0.29638(18) 0.2765(3) 0.0402(12) Uani 1 1 d .
C6 C 0.1469(4) 0.33681(18) 0.2523(2) 0.0395(12) Uani 1 1 d .
C7 C 0.2006(4) 0.36780(19) 0.2819(3) 0.0457(13) Uani 1 1 d .
H7 H 0.2266 0.3680 0.3242 0.055 Uiso 1 1 calc R
C8 C 0.2101(4) 0.39943(19) 0.2380(3) 0.0484(14) Uani 1 1 d .
H8 H 0.2437 0.4246 0.2458 0.058 Uiso 1 1 calc R
C9 C 0.1622(4) 0.38731(18) 0.1825(3) 0.0432(13) Uani 1 1 d .
C10 C 0.1552(4) 0.40861(18) 0.1229(3) 0.0421(12) Uani 1 1 d .
C11 C 0.1587(4) 0.38360(17) 0.0689(3) 0.0398(12) Uani 1 1 d .
C12 C 0.1093(4) 0.38724(18) 0.0116(3) 0.0417(12) Uani 1 1 d .
H12 H 0.0655 0.4075 -0.0004 0.050 Uiso 1 1 calc R
C13 C 0.1335(4) 0.35640(18) -0.0262(3) 0.0421(12) Uani 1 1 d .
H13 H 0.1097 0.3521 -0.0683 0.051 Uiso 1 1 calc R
C14 C 0.1993(4) 0.33303(17) 0.0090(3) 0.0400(12) Uani 1 1 d .
C15 C 0.2417(4) 0.29600(17) -0.0100(2) 0.0378(12) Uani 1 1 d .
C16 C 0.2564(4) 0.25817(17) 0.0295(2) 0.0367(11) Uani 1 1 d .
C17 C 0.3279(4) 0.23347(18) 0.0463(3) 0.0410(12) Uani 1 1 d .
H17 H 0.3779 0.2372 0.0320 0.049 Uiso 1 1 calc R
C18 C 0.3142(4) 0.20224(18) 0.0877(3) 0.0409(12) Uani 1 1 d .
H18 H 0.3534 0.1812 0.1067 0.049 Uiso 1 1 calc R
C19 C 0.2327(4) 0.20718(16) 0.0965(2) 0.0349(11) Uani 1 1 d .
C20 C 0.1897(4) 0.18373(16) 0.1363(2) 0.0351(11) Uani 1 1 d .
C21 C 0.2594(4) 0.25703(18) 0.2246(3) 0.0394(12) Uani 1 1 d .
H21A H 0.2642 0.2888 0.2232 0.047 Uiso 1 1 calc R
H21B H 0.2906 0.2446 0.1954 0.047 Uiso 1 1 calc R
C22 C 0.2967(4) 0.24145(18) 0.2877(2) 0.0376(11) Uani 1 1 d .
C23 C 0.2986(4) 0.19770(18) 0.3018(3) 0.0451(13) Uani 1 1 d .
H23 H 0.2758 0.1776 0.2707 0.054 Uiso 1 1 calc R
C24 C 0.3327(4) 0.18287(19) 0.3597(3) 0.0460(14) Uani 1 1 d .
H24 H 0.3342 0.1529 0.3684 0.055 Uiso 1 1 calc R
C25 C 0.3647(4) 0.2122(2) 0.4048(3) 0.0461(13) Uani 1 1 d .
C26 C 0.3660(4) 0.25566(19) 0.3929(3) 0.0444(13) Uani 1 1 d .
H26 H 0.3905 0.2753 0.4241 0.053 Uiso 1 1 calc R
C27 C 0.3307(4) 0.27030(18) 0.3342(3) 0.0404(12) Uani 1 1 d .
H27 H 0.3297 0.3003 0.3257 0.048 Uiso 1 1 calc R
C28 C 0.0510(4) 0.33136(19) 0.1476(3) 0.0437(13) Uani 1 1 d .
H28A H 0.0518 0.2995 0.1498 0.052 Uiso 1 1 calc R
H28B H 0.0549 0.3397 0.1056 0.052 Uiso 1 1 calc R
C29 C -0.0311(4) 0.34723(19) 0.1592(3) 0.0435(13) Uani 1 1 d .
C30 C -0.1034(5) 0.3239(2) 0.1342(3) 0.0548(16) Uani 1 1 d .
H30 H -0.0983 0.2967 0.1159 0.066 Uiso 1 1 calc R
C31 C -0.1814(5) 0.3393(3) 0.1353(3) 0.0591(18) Uani 1 1 d .
H31 H -0.2303 0.3235 0.1178 0.071 Uiso 1 1 calc R
C32 C -0.1860(5) 0.3779(3) 0.1624(3) 0.067(2) Uani 1 1 d .
C33 C -0.1182(5) 0.4013(2) 0.1907(4) 0.0653(19) Uani 1 1 d .
H33 H -0.1245 0.4275 0.2110 0.078 Uiso 1 1 calc R
C34 C -0.0406(5) 0.3856(2) 0.1889(3) 0.0524(15) Uani 1 1 d .
H34 H 0.0076 0.4013 0.2082 0.063 Uiso 1 1 calc R
C35 C 0.2924(4) 0.34440(19) 0.1132(3) 0.0443(13) Uani 1 1 d .
H35A H 0.3188 0.3168 0.1057 0.053 Uiso 1 1 calc R
H35B H 0.2806 0.3431 0.1547 0.053 Uiso 1 1 calc R
C36 C 0.3524(4) 0.38078(19) 0.1107(3) 0.0453(13) Uani 1 1 d .
C37 C 0.3947(5) 0.3994(3) 0.1640(4) 0.066(2) Uani 1 1 d .
H37 H 0.3848 0.3896 0.2021 0.079 Uiso 1 1 calc R
C38 C 0.4518(6) 0.4324(3) 0.1631(5) 0.083(3) Uani 1 1 d .
H38 H 0.4825 0.4439 0.2006 0.099 Uiso 1 1 calc R
C39 C 0.4641(5) 0.4482(3) 0.1106(4) 0.070(2) Uani 1 1 d .
C40 C 0.4220(8) 0.4310(4) 0.0569(5) 0.117(5) Uani 1 1 d .
H40 H 0.4307 0.4420 0.0191 0.140 Uiso 1 1 calc R
C41 C 0.3651(7) 0.3969(3) 0.0575(4) 0.093(3) Uani 1 1 d .
H41 H 0.3355 0.3851 0.0199 0.111 Uiso 1 1 calc R
C42 C 0.1081(4) 0.24729(19) 0.0391(3) 0.0412(12) Uani 1 1 d .
H42A H 0.0956 0.2767 0.0225 0.049 Uiso 1 1 calc R
H42B H 0.0797 0.2435 0.0736 0.049 Uiso 1 1 calc R
C43 C 0.0745(4) 0.2147(2) -0.0102(3) 0.0466(14) Uani 1 1 d .
C44 C 0.0807(5) 0.2217(3) -0.0697(3) 0.075(2) Uani 1 1 d .
H44 H 0.1034 0.2481 -0.0804 0.090 Uiso 1 1 calc R
C45 C 0.0539(6) 0.1907(5) -0.1142(4) 0.108(4) Uani 1 1 d .
H45 H 0.0606 0.1945 -0.1549 0.130 Uiso 1 1 calc R
C46 C 0.0170(8) 0.1540(4) -0.0968(6) 0.109(4) Uani 1 1 d .
C47 C 0.0111(7) 0.1455(3) -0.0386(5) 0.095(3) Uani 1 1 d .
H47 H -0.0109 0.1189 -0.0281 0.114 Uiso 1 1 calc R
C48 C 0.0379(5) 0.1767(2) 0.0046(4) 0.069(2) Uani 1 1 d .
H48 H 0.0315 0.1723 0.0453 0.082 Uiso 1 1 calc R
C49 C 0.1047(4) 0.29344(18) 0.3346(3) 0.0415(12) Uani 1 1 d .
C50 C 0.1025(4) 0.25137(19) 0.3626(3) 0.0430(13) Uani 1 1 d .
H50 H 0.1144 0.2266 0.3411 0.052 Uiso 1 1 calc R
C51 C 0.0841(4) 0.2461(2) 0.4183(3) 0.0450(13) Uani 1 1 d .
C52 C 0.0636(5) 0.2848(2) 0.4509(3) 0.0574(17) Uani 1 1 d .
C53 C 0.0728(4) 0.3278(2) 0.4255(3) 0.0505(14) Uani 1 1 d .
C54 C 0.0918(4) 0.3307(2) 0.3701(3) 0.0478(14) Uani 1 1 d .
H54 H 0.0970 0.3586 0.3536 0.057 Uiso 1 1 calc R
C55 C 0.0834(5) 0.2017(2) 0.4475(3) 0.0546(16) Uani 1 1 d .
C56 C -0.0027(5) 0.1905(3) 0.4582(4) 0.068(2) Uani 1 1 d .
H56A H -0.0429 0.1897 0.4189 0.102 Uiso 1 1 calc R
H56B H -0.0199 0.2124 0.4846 0.102 Uiso 1 1 calc R
H56C H -0.0007 0.1623 0.4780 0.102 Uiso 1 1 calc R
C57 C 0.1080(6) 0.1663(2) 0.4058(3) 0.066(2) Uani 1 1 d .
H57A H 0.0678 0.1662 0.3665 0.098 Uiso 1 1 calc R
H57B H 0.1078 0.1382 0.4255 0.098 Uiso 1 1 calc R
H57C H 0.1640 0.1723 0.3990 0.098 Uiso 1 1 calc R
C58 C 0.1479(6) 0.2000(3) 0.5075(4) 0.075(2) Uani 1 1 d .
H58A H 0.1471 0.1714 0.5259 0.112 Uiso 1 1 calc R
H58B H 0.1346 0.2219 0.5355 0.112 Uiso 1 1 calc R
H58C H 0.2034 0.2056 0.4997 0.112 Uiso 1 1 calc R
C59 C 0.0523(6) 0.3677(3) 0.4606(4) 0.071(2) Uani 1 1 d .
C60 C -0.0403(7) 0.3694(3) 0.4614(5) 0.093(3) Uani 1 1 d .
H60A H -0.0526 0.3964 0.4805 0.140 Uiso 1 1 calc R
H60B H -0.0545 0.3449 0.4849 0.140 Uiso 1 1 calc R
H60C H -0.0733 0.3680 0.4195 0.140 Uiso 1 1 calc R
C61 C 0.0744(9) 0.4093(3) 0.4290(6) 0.122(5) Uani 1 1 d .
H61A H 0.0592 0.4345 0.4505 0.182 Uiso 1 1 calc R
H61B H 0.0434 0.4097 0.3864 0.182 Uiso 1 1 calc R
H61C H 0.1344 0.4098 0.4302 0.182 Uiso 1 1 calc R
C62 C 0.1046(7) 0.3682(4) 0.5261(5) 0.114(4) Uani 1 1 d .
H62A H 0.0918 0.3942 0.5471 0.171 Uiso 1 1 calc R
H62B H 0.1641 0.3680 0.5251 0.171 Uiso 1 1 calc R
H62C H 0.0915 0.3426 0.5480 0.171 Uiso 1 1 calc R
C63 C 0.1457(4) 0.45250(18) 0.1190(3) 0.0436(13) Uani 1 1 d .
C64 C 0.1124(4) 0.47757(18) 0.1635(3) 0.0480(14) Uani 1 1 d .
H64 H 0.1014 0.4630 0.1982 0.058 Uiso 1 1 calc R
C65 C 0.0962(4) 0.52015(18) 0.1583(3) 0.0461(13) Uani 1 1 d .
C66 C 0.1173(5) 0.5431(2) 0.1059(3) 0.0556(16) Uani 1 1 d .
C67 C 0.1533(4) 0.51865(18) 0.0602(3) 0.0457(13) Uani 1 1 d .
C68 C 0.1640(4) 0.47589(18) 0.0683(3) 0.0439(13) Uani 1 1 d .
H68 H 0.1849 0.4602 0.0384 0.053 Uiso 1 1 calc R
C69 C 0.0546(5) 0.5445(2) 0.2030(4) 0.0596(18) Uani 1 1 d .
C70 C 0.1126(6) 0.5800(3) 0.2355(4) 0.075(2) Uani 1 1 d .
H70A H 0.1277 0.5993 0.2050 0.112 Uiso 1 1 calc R
H70B H 0.1633 0.5669 0.2601 0.112 Uiso 1 1 calc R
H70C H 0.0839 0.5964 0.2622 0.112 Uiso 1 1 calc R
C71 C 0.0396(9) 0.5143(3) 0.2530(6) 0.111(4) Uani 1 1 d .
H71A H 0.0022 0.4909 0.2347 0.166 Uiso 1 1 calc R
H71B H 0.0139 0.5304 0.2819 0.166 Uiso 1 1 calc R
H71C H 0.0929 0.5021 0.2747 0.166 Uiso 1 1 calc R
C72 C -0.0291(6) 0.5635(4) 0.1695(5) 0.107(4) Uani 1 1 d .
H72A H -0.0673 0.5401 0.1526 0.160 Uiso 1 1 calc R
H72B H -0.0201 0.5823 0.1363 0.160 Uiso 1 1 calc R
H72C H -0.0535 0.5804 0.1984 0.160 Uiso 1 1 calc R
C73 C 0.1780(5) 0.5425(2) 0.0073(3) 0.0590(18) Uani 1 1 d .
C74 C 0.1015(6) 0.5639(3) -0.0328(4) 0.078(2) Uani 1 1 d .
H74A H 0.1188 0.5808 -0.0649 0.117 Uiso 1 1 calc R
H74B H 0.0750 0.5829 -0.0077 0.117 Uiso 1 1 calc R
H74C H 0.0618 0.5416 -0.0515 0.117 Uiso 1 1 calc R
C75 C 0.2138(7) 0.5119(3) -0.0342(4) 0.076(2) Uani 1 1 d .
H75A H 0.2289 0.5283 -0.0676 0.115 Uiso 1 1 calc R
H75B H 0.1718 0.4902 -0.0512 0.115 Uiso 1 1 calc R
H75C H 0.2636 0.4976 -0.0104 0.115 Uiso 1 1 calc R
C76 C 0.2425(7) 0.5769(3) 0.0313(4) 0.086(3) Uani 1 1 d .
H76A H 0.2551 0.5932 -0.0031 0.130 Uiso 1 1 calc R
H76B H 0.2936 0.5632 0.0541 0.130 Uiso 1 1 calc R
H76C H 0.2205 0.5965 0.0583 0.130 Uiso 1 1 calc R
C77 C 0.2640(4) 0.29669(18) -0.0662(3) 0.0395(12) Uani 1 1 d .
C78 C 0.2710(4) 0.33646(19) -0.0979(3) 0.0424(12) Uani 1 1 d .
H78 H 0.2591 0.3625 -0.0793 0.051 Uiso 1 1 calc R
C79 C 0.2934(4) 0.33906(19) -0.1522(3) 0.0449(13) Uani 1 1 d .
C80 C 0.3099(5) 0.2980(2) -0.1820(3) 0.0514(15) Uani 1 1 d .
C81 C 0.2930(4) 0.25693(19) -0.1538(3) 0.0425(13) Uani 1 1 d .
C82 C 0.2774(4) 0.25768(19) -0.0975(3) 0.0411(12) Uani 1 1 d .
H82 H 0.2751 0.2310 -0.0771 0.049 Uiso 1 1 calc R
C83 C 0.3023(5) 0.3822(2) -0.1829(3) 0.0568(17) Uani 1 1 d .
C84 C 0.3911(6) 0.3887(3) -0.1921(4) 0.075(2) Uani 1 1 d .
H84A H 0.4308 0.3852 -0.1529 0.113 Uiso 1 1 calc R
H84B H 0.3965 0.4178 -0.2080 0.113 Uiso 1 1 calc R
H84C H 0.4031 0.3674 -0.2213 0.113 Uiso 1 1 calc R
C85 C 0.2820(6) 0.4200(2) -0.1450(4) 0.070(2) Uani 1 1 d .
H85A H 0.3236 0.4214 -0.1064 0.104 Uiso 1 1 calc R
H85B H 0.2264 0.4159 -0.1364 0.104 Uiso 1 1 calc R
H85C H 0.2831 0.4468 -0.1678 0.104 Uiso 1 1 calc R
C86 C 0.2384(7) 0.3843(3) -0.2448(4) 0.082(3) Uani 1 1 d .
H86A H 0.1823 0.3786 -0.2381 0.122 Uiso 1 1 calc R
H86B H 0.2526 0.3626 -0.2727 0.122 Uiso 1 1 calc R
H86C H 0.2398 0.4130 -0.2627 0.122 Uiso 1 1 calc R
C87 C 0.2930(4) 0.2155(2) -0.1900(3) 0.0466(13) Uani 1 1 d .
C88 C 0.2676(6) 0.1767(2) -0.1560(4) 0.071(2) Uani 1 1 d .
H88A H 0.2118 0.1815 -0.1482 0.106 Uiso 1 1 calc R
H88B H 0.3077 0.1730 -0.1171 0.106 Uiso 1 1 calc R
H88C H 0.2671 0.1507 -0.1810 0.106 Uiso 1 1 calc R
C89 C 0.2295(5) 0.2193(3) -0.2509(3) 0.069(2) Uani 1 1 d .
H89A H 0.1735 0.2234 -0.2429 0.104 Uiso 1 1 calc R
H89B H 0.2306 0.1930 -0.2748 0.104 Uiso 1 1 calc R
H89C H 0.2438 0.2441 -0.2738 0.104 Uiso 1 1 calc R
C90 C 0.3794(5) 0.2056(3) -0.2017(4) 0.0650(19) Uani 1 1 d .
H90A H 0.3970 0.2291 -0.2252 0.098 Uiso 1 1 calc R
H90B H 0.3773 0.1787 -0.2249 0.098 Uiso 1 1 calc R
H90C H 0.4194 0.2026 -0.1625 0.098 Uiso 1 1 calc R
C91 C 0.1876(4) 0.13882(17) 0.1361(3) 0.0397(12) Uani 1 1 d .
C92 C 0.2092(4) 0.11432(19) 0.0867(3) 0.0457(13) Uani 1 1 d .
H92 H 0.2316 0.1294 0.0569 0.055 Uiso 1 1 calc R
C93 C 0.1994(5) 0.0712(2) 0.0804(3) 0.0594(17) Uani 1 1 d .
C94 C 0.1649(6) 0.0478(2) 0.1277(4) 0.069(2) Uani 1 1 d .
C95 C 0.1479(4) 0.07134(19) 0.1810(3) 0.0479(14) Uani 1 1 d .
C96 C 0.1587(4) 0.11469(18) 0.1819(3) 0.0426(12) Uani 1 1 d .
H96 H 0.1463 0.1301 0.2155 0.051 Uiso 1 1 calc R
C97 C 0.2170(6) 0.0471(3) 0.0262(4) 0.078(2) Uani 1 1 d .
C98 C 0.1346(8) 0.0269(4) -0.0118(5) 0.109(4) Uani 1 1 d .
H98A H 0.1082 0.0093 0.0152 0.164 Uiso 1 1 calc R
H98B H 0.1476 0.0088 -0.0443 0.164 Uiso 1 1 calc R
H98C H 0.0964 0.0499 -0.0299 0.164 Uiso 1 1 calc R
C99 C 0.2504(8) 0.0771(3) -0.0172(5) 0.097(3) Uani 1 1 d .
H99A H 0.2668 0.0601 -0.0495 0.145 Uiso 1 1 calc R
H99B H 0.2989 0.0929 0.0057 0.145 Uiso 1 1 calc R
H99C H 0.2067 0.0976 -0.0355 0.145 Uiso 1 1 calc R
C100 C 0.2809(10) 0.0121(4) 0.0484(7) 0.133(5) Uani 1 1 d .
H10A H 0.2598 -0.0072 0.0762 0.199 Uiso 1 1 calc R
H10B H 0.3333 0.0252 0.0701 0.199 Uiso 1 1 calc R
H10C H 0.2909 -0.0044 0.0133 0.199 Uiso 1 1 calc R
C101 C 0.1185(5) 0.0472(2) 0.2309(4) 0.0610(18) Uani 1 1 d .
C102 C 0.1095(8) 0.0764(3) 0.2841(4) 0.090(3) Uani 1 1 d .
H10D H 0.1630 0.0905 0.3008 0.136 Uiso 1 1 calc R
H10E H 0.0929 0.0591 0.3161 0.136 Uiso 1 1 calc R
H10F H 0.0668 0.0983 0.2696 0.136 Uiso 1 1 calc R
C103 C 0.1757(6) 0.0106(3) 0.2557(6) 0.098(3) Uani 1 1 d .
H10G H 0.2331 0.0212 0.2679 0.147 Uiso 1 1 calc R
H10H H 0.1728 -0.0115 0.2241 0.147 Uiso 1 1 calc R
H10I H 0.1584 -0.0019 0.2913 0.147 Uiso 1 1 calc R
C104 C 0.0283(5) 0.0296(3) 0.2039(5) 0.084(3) Uani 1 1 d .
H10J H 0.0086 0.0131 0.2353 0.126 Uiso 1 1 calc R
H10K H 0.0297 0.0109 0.1688 0.126 Uiso 1 1 calc R
H10L H -0.0096 0.0538 0.1905 0.126 Uiso 1 1 calc R
O1 O 0.0358(5) 0.2808(2) 0.4987(3) 0.0889(19) Uani 1 1 d .
O2 O 0.1034(6) 0.58214(16) 0.1001(3) 0.100(3) Uani 1 1 d .
O3 O 0.3362(4) 0.29885(18) -0.2298(2) 0.0767(17) Uani 1 1 d .
O4 O 0.1503(6) 0.00839(18) 0.1219(4) 0.116(3) Uani 1 1 d .

loop_
_atom_site_aniso_label
_atom_site_aniso_U_11
_atom_site_aniso_U_22
_atom_site_aniso_U_33
_atom_site_aniso_U_23
_atom_site_aniso_U_13
_atom_site_aniso_U_12
Br1 0.0759(5) 0.0690(5) 0.0434(3) 0.0115(3) -0.0007(3) -0.0053(4)
Br2 0.0669(5) 0.1315(9) 0.1000(7) 0.0284(6) 0.0321(5) 0.0332(5)
Br3 0.0845(7) 0.0722(6) 0.1690(12) 0.0032(6) 0.0204(7) -0.0335(5)
Br4A 0.100(2) 0.133(2) 0.1106(19) -0.0729(16) -0.0069(14) -0.0010(15)
Br4B 0.145(6) 0.262(9) 0.197(7) -0.186(7) -0.017(4) 0.011(5)
N1 0.040(2) 0.031(2) 0.033(2) -0.0033(17) 0.0170(18) 0.0002(17)
N2 0.053(3) 0.032(2) 0.032(2) -0.0020(17) 0.009(2) -0.001(2)
N3 0.050(3) 0.033(2) 0.038(2) -0.0005(18) 0.010(2) 0.0015(19)
N4 0.040(2) 0.029(2) 0.037(2) 0.0034(17) 0.0148(19) 0.0007(17)
C1 0.044(3) 0.030(3) 0.035(2) -0.004(2) 0.011(2) 0.003(2)
C2 0.050(3) 0.032(3) 0.037(3) 0.000(2) 0.009(2) -0.004(2)
C3 0.046(3) 0.037(3) 0.042(3) -0.003(2) 0.020(2) -0.002(2)
C4 0.050(3) 0.029(3) 0.038(3) 0.001(2) 0.016(2) 0.002(2)
C5 0.050(3) 0.036(3) 0.037(3) -0.004(2) 0.016(2) 0.005(2)
C6 0.047(3) 0.034(3) 0.038(3) 0.001(2) 0.012(2) 0.003(2)
C7 0.058(4) 0.039(3) 0.042(3) -0.005(2) 0.015(3) -0.001(3)
C8 0.060(4) 0.032(3) 0.054(3) -0.006(2) 0.014(3) -0.006(3)
C9 0.059(4) 0.028(3) 0.047(3) 0.002(2) 0.020(3) -0.001(2)
C10 0.050(3) 0.033(3) 0.045(3) 0.001(2) 0.016(3) 0.002(2)
C11 0.053(3) 0.028(3) 0.043(3) 0.001(2) 0.022(3) 0.006(2)
C12 0.056(3) 0.031(3) 0.041(3) 0.004(2) 0.017(3) 0.005(2)
C13 0.049(3) 0.038(3) 0.040(3) 0.004(2) 0.013(2) 0.003(2)
C14 0.051(3) 0.030(3) 0.042(3) 0.002(2) 0.016(2) 0.004(2)
C15 0.048(3) 0.028(3) 0.038(3) 0.001(2) 0.012(2) 0.000(2)
C16 0.044(3) 0.034(3) 0.035(3) 0.001(2) 0.015(2) 0.002(2)
C17 0.046(3) 0.040(3) 0.042(3) 0.004(2) 0.020(2) 0.005(2)
C18 0.046(3) 0.034(3) 0.045(3) 0.005(2) 0.014(2) 0.006(2)
C19 0.047(3) 0.024(2) 0.038(3) 0.004(2) 0.018(2) 0.004(2)
C20 0.047(3) 0.028(3) 0.032(2) 0.0011(19) 0.013(2) 0.001(2)
C21 0.042(3) 0.039(3) 0.040(3) 0.004(2) 0.015(2) -0.004(2)
C22 0.044(3) 0.039(3) 0.030(2) -0.001(2) 0.009(2) 0.000(2)
C23 0.058(4) 0.036(3) 0.039(3) -0.005(2) 0.006(3) 0.002(3)
C24 0.062(4) 0.035(3) 0.039(3) 0.002(2) 0.008(3) -0.005(3)
C25 0.042(3) 0.045(3) 0.052(3) 0.004(3) 0.012(3) 0.001(2)
C26 0.047(3) 0.043(3) 0.040(3) -0.010(2) 0.000(2) -0.002(2)
C27 0.049(3) 0.033(3) 0.040(3) -0.001(2) 0.011(2) -0.004(2)
C28 0.054(3) 0.036(3) 0.041(3) -0.001(2) 0.009(3) -0.004(2)
C29 0.053(3) 0.043(3) 0.037(3) 0.004(2) 0.015(2) -0.006(3)
C30 0.060(4) 0.069(4) 0.038(3) -0.010(3) 0.016(3) 0.001(3)
C31 0.053(4) 0.084(5) 0.042(3) -0.001(3) 0.015(3) -0.010(3)
C32 0.064(5) 0.079(5) 0.058(4) 0.020(4) 0.015(4) 0.002(4)
C33 0.081(5) 0.051(4) 0.073(5) 0.007(3) 0.037(4) 0.012(4)
C34 0.059(4) 0.046(4) 0.052(3) -0.001(3) 0.012(3) 0.002(3)
C35 0.052(3) 0.043(3) 0.038(3) 0.003(2) 0.009(2) 0.002(3)
C36 0.048(3) 0.042(3) 0.047(3) 0.002(2) 0.011(3) -0.002(2)
C37 0.066(4) 0.073(5) 0.062(4) -0.021(4) 0.022(4) -0.023(4)
C38 0.075(5) 0.075(6) 0.103(7) -0.046(5) 0.027(5) -0.016(4)
C39 0.066(5) 0.063(5) 0.081(5) -0.009(4) 0.015(4) -0.012(4)
C40 0.138(10) 0.126(9) 0.077(6) 0.038(6) 0.002(6) -0.080(8)
C41 0.110(7) 0.114(8) 0.050(4) 0.011(4) 0.007(4) -0.066(6)
C42 0.048(3) 0.040(3) 0.037(3) 0.000(2) 0.011(2) 0.002(2)
C43 0.049(3) 0.049(4) 0.042(3) -0.005(3) 0.011(3) 0.004(3)
C44 0.048(4) 0.136(8) 0.043(4) -0.014(4) 0.013(3) -0.010(4)
C45 0.056(5) 0.219(15) 0.047(4) -0.046(6) 0.007(4) 0.003(7)
C46 0.087(8) 0.122(10) 0.102(8) -0.051(7) -0.017(7) 0.029(7)
C47 0.092(7) 0.065(5) 0.108(8) -0.019(5) -0.025(6) 0.006(5)
C48 0.070(5) 0.051(4) 0.075(5) -0.005(3) -0.006(4) -0.008(3)
C49 0.050(3) 0.036(3) 0.041(3) -0.009(2) 0.015(2) 0.002(2)
C50 0.050(3) 0.042(3) 0.041(3) -0.002(2) 0.017(2) 0.002(2)
C51 0.048(3) 0.054(4) 0.037(3) 0.000(2) 0.015(2) -0.002(3)
C52 0.069(4) 0.066(4) 0.042(3) -0.007(3) 0.023(3) 0.009(3)
C53 0.050(3) 0.052(4) 0.052(3) -0.013(3) 0.018(3) -0.004(3)
C54 0.057(4) 0.039(3) 0.053(3) -0.015(3) 0.025(3) -0.002(3)
C55 0.062(4) 0.061(4) 0.045(3) 0.008(3) 0.021(3) 0.005(3)
C56 0.058(4) 0.078(5) 0.072(5) 0.007(4) 0.024(4) -0.002(4)
C57 0.092(6) 0.051(4) 0.063(4) 0.017(3) 0.039(4) 0.007(4)
C58 0.068(5) 0.096(6) 0.057(4) 0.018(4) 0.006(4) 0.001(4)
C59 0.082(5) 0.062(5) 0.076(5) -0.029(4) 0.035(4) -0.010(4)
C60 0.085(6) 0.097(7) 0.107(7) -0.036(6) 0.045(6) 0.004(5)
C61 0.173(12) 0.069(6) 0.152(11) -0.056(7) 0.099(10) -0.021(7)
C62 0.101(8) 0.154(11) 0.092(7) -0.085(7) 0.034(6) -0.020(7)
C63 0.055(3) 0.035(3) 0.045(3) -0.001(2) 0.020(3) -0.004(2)
C64 0.063(4) 0.032(3) 0.053(3) 0.000(2) 0.023(3) -0.001(3)
C65 0.059(4) 0.030(3) 0.052(3) -0.004(2) 0.019(3) 0.004(2)
C66 0.081(5) 0.036(3) 0.053(4) -0.001(3) 0.021(3) 0.006(3)
C67 0.058(4) 0.034(3) 0.047(3) 0.002(2) 0.015(3) 0.001(3)
C68 0.056(3) 0.030(3) 0.049(3) -0.001(2) 0.017(3) -0.002(2)
C69 0.073(5) 0.039(3) 0.073(4) -0.018(3) 0.029(4) 0.000(3)
C70 0.097(6) 0.056(4) 0.072(5) -0.027(4) 0.021(4) 0.011(4)
C71 0.168(12) 0.065(6) 0.135(9) -0.015(6) 0.112(9) -0.004(6)
C72 0.077(6) 0.130(9) 0.108(7) -0.058(7) 0.007(6) 0.037(6)
C73 0.087(5) 0.034(3) 0.063(4) 0.009(3) 0.032(4) -0.002(3)
C74 0.092(6) 0.077(6) 0.067(5) 0.030(4) 0.022(4) 0.012(4)
C75 0.109(7) 0.056(4) 0.074(5) 0.016(4) 0.041(5) 0.007(4)
C76 0.107(7) 0.066(5) 0.095(6) 0.011(5) 0.039(6) -0.033(5)
C77 0.050(3) 0.035(3) 0.039(3) 0.002(2) 0.020(2) -0.002(2)
C78 0.051(3) 0.037(3) 0.043(3) 0.005(2) 0.016(3) -0.003(2)
C79 0.052(3) 0.039(3) 0.047(3) 0.009(2) 0.017(3) -0.001(2)
C80 0.061(4) 0.048(4) 0.048(3) 0.006(3) 0.018(3) -0.003(3)
C81 0.048(3) 0.043(3) 0.040(3) 0.002(2) 0.017(2) 0.000(2)
C82 0.042(3) 0.042(3) 0.042(3) 0.002(2) 0.016(2) -0.004(2)
C83 0.065(4) 0.047(4) 0.064(4) 0.016(3) 0.025(3) -0.005(3)
C84 0.078(5) 0.065(5) 0.094(6) 0.018(4) 0.046(5) -0.013(4)
C85 0.096(6) 0.038(4) 0.080(5) 0.010(3) 0.030(5) 0.000(4)
C86 0.102(7) 0.078(6) 0.062(5) 0.026(4) 0.012(5) -0.001(5)
C87 0.047(3) 0.049(3) 0.047(3) -0.002(3) 0.017(3) 0.002(3)
C88 0.094(6) 0.043(4) 0.088(5) -0.015(4) 0.046(5) 0.003(4)
C89 0.063(5) 0.086(6) 0.057(4) -0.025(4) 0.009(3) 0.010(4)
C90 0.060(4) 0.068(5) 0.075(5) -0.014(4) 0.032(4) 0.010(3)
C91 0.052(3) 0.026(3) 0.044(3) 0.000(2) 0.017(3) 0.004(2)
C92 0.059(4) 0.041(3) 0.043(3) -0.002(2) 0.023(3) 0.002(3)
C93 0.077(5) 0.038(3) 0.071(4) -0.014(3) 0.034(4) -0.003(3)
C94 0.098(6) 0.035(3) 0.087(5) -0.003(3) 0.045(5) 0.000(3)
C95 0.051(3) 0.035(3) 0.060(4) 0.009(3) 0.019(3) -0.001(2)
C96 0.050(3) 0.033(3) 0.047(3) 0.001(2) 0.016(3) 0.000(2)
C97 0.098(6) 0.061(5) 0.089(6) -0.025(4) 0.050(5) 0.003(4)
C98 0.135(10) 0.091(7) 0.109(8) -0.049(6) 0.042(7) -0.030(7)
C99 0.131(9) 0.082(6) 0.099(7) -0.032(5) 0.074(7) -0.022(6)
C100 0.167(13) 0.090(8) 0.160(12) -0.023(8) 0.076(11) 0.050(8)
C101 0.062(4) 0.042(4) 0.085(5) 0.022(3) 0.029(4) -0.001(3)
C102 0.137(9) 0.070(6) 0.082(6) 0.015(4) 0.064(6) -0.020(5)
C103 0.079(6) 0.082(6) 0.139(9) 0.062(6) 0.035(6) 0.017(5)
C104 0.063(5) 0.078(6) 0.114(7) 0.021(5) 0.027(5) -0.018(4)
O1 0.133(6) 0.093(4) 0.056(3) -0.005(3) 0.053(4) 0.003(4)
O2 0.199(8) 0.030(3) 0.091(4) 0.011(3) 0.073(5) 0.026(3)
O3 0.118(5) 0.070(3) 0.057(3) 0.006(2) 0.053(3) -0.006(3)
O4 0.192(9) 0.034(3) 0.148(6) -0.015(3) 0.095(6) -0.017(4)

loop_
_atom_type_symbol
_atom_type_description
_atom_type_scat_dispersion_real
_atom_type_scat_dispersion_imag
_atom_type_scat_source
C C 0.0033 0.0016 'International Tables Vol C Tables 4.2.6.8 and 6.1.1.4'
H H 0.0000 0.0000 'International Tables Vol C Tables 4.2.6.8 and 6.1.1.4'
N N 0.0061 0.0033 'International Tables Vol C Tables 4.2.6.8 and 6.1.1.4'
O O 0.0106 0.0060 'International Tables Vol C Tables 4.2.6.8 and 6.1.1.4'
Br Br -0.2901 2.4595 'International Tables Vol C Tables 4.2.6.8 and 6.1.1.4'

loop_
_geom_angle_atom_site_label_1
_geom_angle_atom_site_label_2
_geom_angle_atom_site_label_3
_geom_angle
C4 N1 C1 108.8(4)
C4 N1 C21 123.1(4)
C1 N1 C21 123.5(4)
C6 N2 C9 108.4(5)
C6 N2 C28 124.7(5)
C9 N2 C28 123.3(5)
C14 N3 C11 108.2(5)
C14 N3 C35 123.9(5)
C11 N3 C35 123.2(5)
C16 N4 C19 109.1(4)
C16 N4 C42 122.7(4)
C19 N4 C42 121.6(4)
C2 C1 N1 106.7(4)
C2 C1 C20 128.7(5)
N1 C1 C20 124.5(5)
C1 C2 C3 107.9(5)
C4 C3 C2 108.6(5)
C3 C4 N1 107.9(5)
C3 C4 C5 129.1(5)
N1 C4 C5 123.0(5)
C49 C5 C4 119.1(5)
C49 C5 C6 122.2(5)
C4 C5 C6 118.7(5)
C7 C6 N2 108.0(5)
C7 C6 C5 129.0(5)
N2 C6 C5 122.8(5)
C6 C7 C8 107.6(5)
C9 C8 C7 108.1(5)
C8 C9 N2 107.8(5)
C8 C9 C10 128.1(5)
N2 C9 C10 124.0(5)
C63 C10 C11 120.3(5)
C63 C10 C9 119.3(5)
C11 C10 C9 120.5(5)
C12 C11 N3 107.8(5)
C12 C11 C10 128.1(5)
N3 C11 C10 124.0(5)
C11 C12 C13 108.9(5)
C12 C13 C14 107.5(5)
N3 C14 C13 107.4(5)
N3 C14 C15 125.1(5)
C13 C14 C15 127.3(5)
C77 C15 C14 119.4(5)
C77 C15 C16 121.5(5)
C14 C15 C16 119.1(5)
C17 C16 N4 107.4(5)
C17 C16 C15 129.1(5)
N4 C16 C15 123.3(5)
C16 C17 C18 108.6(5)
C17 C18 C19 108.2(5)
N4 C19 C18 106.6(4)
N4 C19 C20 123.6(5)
C18 C19 C20 129.6(5)
C91 C20 C1 118.8(5)
C91 C20 C19 121.0(5)
C1 C20 C19 120.1(5)
N1 C21 C22 110.9(4)
C23 C22 C27 118.1(5)
C23 C22 C21 120.9(5)
C27 C22 C21 121.0(5)
C24 C23 C22 121.6(5)
C23 C24 C25 119.0(6)
C26 C25 C24 121.6(6)
C26 C25 Br1 119.0(5)
C24 C25 Br1 119.4(5)
C25 C26 C27 118.8(5)
C26 C27 C22 120.8(5)
N2 C28 C29 114.1(5)
C34 C29 C30 117.6(6)
C34 C29 C28 123.9(6)
C30 C29 C28 118.3(5)
C31 C30 C29 121.7(7)
C32 C31 C30 117.4(7)
C31 C32 C33 124.0(8)
C31 C32 Br2 117.2(6)
C33 C32 Br2 118.8(7)
C32 C33 C34 117.9(7)
C33 C34 C29 121.2(7)
N3 C35 C36 112.4(5)
C41 C36 C37 117.9(7)
C41 C36 C35 122.5(6)
C37 C36 C35 119.6(6)
C36 C37 C38 120.8(8)
C39 C38 C37 121.0(8)
C38 C39 C40 119.6(8)
C38 C39 Br3 120.4(6)
C40 C39 Br3 120.0(7)
C39 C40 C41 119.7(8)
C36 C41 C40 121.0(8)
N4 C42 C43 111.5(5)
C44 C43 C48 119.2(7)
C44 C43 C42 120.7(7)
C48 C43 C42 120.1(6)
C43 C44 C45 120.5(10)
C44 C45 C46 117.4(9)
C47 C46 C45 123.8(10)
C47 C46 Br4B 136.6(12)
C45 C46 Br4B 99.3(10)
C47 C46 Br4A 110.9(11)
C45 C46 Br4A 125.3(10)
C46 C47 C48 117.6(11)
C47 C48 C43 121.3(9)
C5 C49 C54 122.9(6)
C5 C49 C50 119.6(5)
C54 C49 C50 117.5(5)
C51 C50 C49 122.6(6)
C50 C51 C52 118.3(6)
C50 C51 C55 121.9(6)
C52 C51 C55 119.8(5)
O1 C52 C53 120.2(6)
O1 C52 C51 120.2(7)
C53 C52 C51 119.5(6)
C54 C53 C52 118.7(6)
C54 C53 C59 122.3(7)
C52 C53 C59 118.8(6)
C53 C54 C49 122.9(6)
C58 C55 C56 110.3(6)
C58 C55 C51 110.0(6)
C56 C55 C51 111.4(6)
C58 C55 C57 106.6(6)
C56 C55 C57 107.7(6)
C51 C55 C57 110.7(5)
C60 C59 C62 110.0(8)
C60 C59 C53 111.1(7)
C62 C59 C53 110.9(8)
C60 C59 C61 108.0(9)
C62 C59 C61 107.0(9)
C53 C59 C61 109.8(7)
C10 C63 C68 120.9(5)
C10 C63 C64 122.7(5)
C68 C63 C64 116.3(5)
C65 C64 C63 124.0(6)
C64 C65 C66 117.8(6)
C64 C65 C69 122.4(6)
C66 C65 C69 119.8(5)
O2 C66 C65 119.2(6)
O2 C66 C67 121.1(6)
C65 C66 C67 119.7(5)
C68 C67 C66 117.9(6)
C68 C67 C73 122.4(6)
C66 C67 C73 119.7(5)
C67 C68 C63 124.3(6)
C71 C69 C65 110.1(6)
C71 C69 C70 105.9(8)
C65 C69 C70 110.4(6)
C71 C69 C72 109.1(9)
C65 C69 C72 110.5(6)
C70 C69 C72 110.7(7)
C76 C73 C67 110.4(6)
C76 C73 C75 108.8(8)
C67 C73 C75 111.7(5)
C76 C73 C74 109.0(7)
C67 C73 C74 110.3(7)
C75 C73 C74 106.6(7)
C15 C77 C82 121.8(5)
C15 C77 C78 121.7(5)
C82 C77 C78 116.4(5)
C79 C78 C77 124.2(6)
C78 C79 C80 117.6(5)
C78 C79 C83 122.0(6)
C80 C79 C83 120.3(6)
O3 C80 C81 121.4(6)
O3 C80 C79 119.9(6)
C81 C80 C79 118.7(5)
C82 C81 C80 118.6(6)
C82 C81 C87 122.5(5)
C80 C81 C87 118.8(5)
C81 C82 C77 123.5(5)
C85 C83 C84 107.6(7)
C85 C83 C79 111.7(6)
C84 C83 C79 111.2(6)
C85 C83 C86 106.3(7)
C84 C83 C86 110.9(7)
C79 C83 C86 109.1(6)
C81 C87 C88 111.8(5)
C81 C87 C90 111.5(6)
C88 C87 C90 106.8(6)
C81 C87 C89 109.3(5)
C88 C87 C89 107.3(6)
C90 C87 C89 110.0(6)
C20 C91 C96 122.2(5)
C20 C91 C92 121.2(5)
C96 C91 C92 116.5(5)
C93 C92 C91 123.8(6)
C92 C93 C94 117.7(6)
C92 C93 C97 122.5(7)
C94 C93 C97 119.8(6)
O4 C94 C95 120.3(7)
O4 C94 C93 119.8(7)
C95 C94 C93 119.8(6)
C96 C95 C94 117.2(6)
C96 C95 C101 122.8(6)
C94 C95 C101 120.0(6)
C95 C96 C91 124.8(6)
C93 C97 C100 109.3(9)
C93 C97 C99 111.5(7)
C100 C97 C99 109.2(10)
C93 C97 C98 110.1(8)
C100 C97 C98 110.2(9)
C99 C97 C98 106.5(9)
C103 C101 C95 112.1(7)
C103 C101 C102 108.5(8)
C95 C101 C102 112.6(6)
C103 C101 C104 109.8(7)
C95 C101 C104 108.2(7)
C102 C101 C104 105.4(7)

loop_
_geom_bond_atom_site_label_1
_geom_bond_atom_site_label_2
_geom_bond_distance
Br1 C25 1.891(6)
Br2 C32 1.933(8)
Br3 C39 1.888(8)
Br4A C46 1.964(11)
Br4B C46 1.952(12)
N1 C4 1.388(7)
N1 C1 1.400(7)
N1 C21 1.471(7)
N2 C6 1.394(7)
N2 C9 1.398(7)
N2 C28 1.464(7)
N3 C14 1.391(7)
N3 C11 1.393(7)
N3 C35 1.469(8)
N4 C16 1.390(7)
N4 C19 1.395(6)
N4 C42 1.469(7)
C1 C2 1.389(8)
C1 C20 1.441(8)
C2 C3 1.405(8)
C3 C4 1.361(8)
C4 C5 1.469(7)
C5 C49 1.382(8)
C5 C6 1.470(8)
C6 C7 1.375(8)
C7 C8 1.421(9)
C8 C9 1.372(9)
C9 C10 1.472(8)
C10 C63 1.372(8)
C10 C11 1.448(8)
C11 C12 1.366(8)
C12 C13 1.391(8)
C13 C14 1.394(8)
C14 C15 1.453(8)
C15 C77 1.385(8)
C15 C16 1.459(7)
C16 C17 1.384(8)
C17 C18 1.391(8)
C18 C19 1.402(8)
C19 C20 1.447(7)
C20 C91 1.394(7)
C21 C22 1.495(7)
C22 C23 1.393(8)
C22 C27 1.395(8)
C23 C24 1.376(8)
C24 C25 1.377(9)
C25 C26 1.377(8)
C26 C27 1.394(8)
C28 C29 1.507(9)
C29 C34 1.389(9)
C29 C30 1.399(9)
C30 C31 1.371(11)
C31 C32 1.352(11)
C32 C33 1.364(12)
C33 C34 1.371(11)
C35 C36 1.507(9)
C36 C41 1.348(10)
C36 C37 1.373(9)
C37 C38 1.393(12)
C38 C39 1.328(13)
C39 C40 1.361(13)
C40 C41 1.414(12)
C42 C43 1.510(8)
C43 C44 1.375(10)
C43 C48 1.396(10)
C44 C45 1.387(14)
C45 C46 1.385(18)
C46 C47 1.353(18)
C47 C48 1.372(12)
C49 C54 1.446(8)
C49 C50 1.452(8)
C50 C51 1.354(8)
C51 C52 1.481(9)
C51 C55 1.526(9)
C52 O1 1.255(8)
C52 C53 1.473(10)
C53 C54 1.346(9)
C53 C59 1.540(9)
C55 C58 1.521(10)
C55 C56 1.521(11)
C55 C57 1.550(10)
C59 C60 1.524(13)
C59 C62 1.532(14)
C59 C61 1.550(14)
C63 C68 1.433(8)
C63 C64 1.460(9)
C64 C65 1.348(8)
C65 C66 1.476(9)
C65 C69 1.525(9)
C66 O2 1.235(8)
C66 C67 1.494(9)
C67 C68 1.346(8)
C67 C73 1.523(9)
C69 C71 1.521(12)
C69 C70 1.534(11)
C69 C72 1.535(12)
C73 C76 1.517(11)
C73 C75 1.532(11)
C73 C74 1.527(12)
C77 C82 1.439(8)
C77 C78 1.441(8)
C78 C79 1.345(8)
C79 C80 1.491(9)
C79 C83 1.528(8)
C80 O3 1.237(8)
C80 C81 1.473(8)
C81 C82 1.340(8)
C81 C87 1.520(8)
C83 C85 1.523(11)
C83 C84 1.527(11)
C83 C86 1.548(11)
C87 C88 1.528(10)
C87 C90 1.528(9)
C87 C89 1.532(10)
C91 C96 1.430(8)
C91 C92 1.448(8)
C92 C93 1.350(9)
C93 C94 1.492(11)
C93 C97 1.505(10)
C94 O4 1.248(9)
C94 C95 1.476(10)
C95 C96 1.357(8)
C95 C101 1.508(9)
C97 C100 1.518(15)
C97 C99 1.528(13)
C97 C98 1.566(15)
C101 C103 1.503(11)
C101 C102 1.529(12)
C101 C104 1.571(11)

loop_
_geom_torsion_atom_site_label_1
_geom_torsion_atom_site_label_2
_geom_torsion_atom_site_label_3
_geom_torsion_atom_site_label_4
_geom_torsion
C4 N1 C1 C2 3.1(6)
C21 N1 C1 C2 159.7(5)
C4 N1 C1 C20 179.8(5)
C21 N1 C1 C20 -23.6(8)
N1 C1 C2 C3 -2.2(6)
C20 C1 C2 C3 -178.7(5)
C1 C2 C3 C4 0.5(7)
C2 C3 C4 N1 1.5(6)
C2 C3 C4 C5 178.9(5)
C1 N1 C4 C3 -2.9(6)
C21 N1 C4 C3 -159.5(5)
C1 N1 C4 C5 179.6(5)
C21 N1 C4 C5 22.9(8)
C3 C4 C5 C49 51.4(9)
N1 C4 C5 C49 -131.6(6)
C3 C4 C5 C6 -129.3(7)
N1 C4 C5 C6 47.7(8)
C9 N2 C6 C7 -1.9(7)
C28 N2 C6 C7 -161.1(5)
C9 N2 C6 C5 -177.7(5)
C28 N2 C6 C5 23.2(9)
C49 C5 C6 C7 38.3(10)
C4 C5 C6 C7 -140.9(6)
C49 C5 C6 N2 -146.9(6)
C4 C5 C6 N2 33.9(8)
N2 C6 C7 C8 1.2(7)
C5 C6 C7 C8 176.6(6)
C6 C7 C8 C9 0.0(7)
C7 C8 C9 N2 -1.2(7)
C7 C8 C9 C10 -176.6(6)
C6 N2 C9 C8 1.9(7)
C28 N2 C9 C8 161.4(5)
C6 N2 C9 C10 177.6(5)
C28 N2 C9 C10 -22.9(9)
C8 C9 C10 C63 -45.4(10)
N2 C9 C10 C63 139.8(6)
C8 C9 C10 C11 134.2(7)
N2 C9 C10 C11 -40.6(9)
C14 N3 C11 C12 2.3(7)
C35 N3 C11 C12 158.9(5)
C14 N3 C11 C10 179.9(5)
C35 N3 C11 C10 -23.5(9)
C63 C10 C11 C12 -44.0(9)
C9 C10 C11 C12 136.3(7)
C63 C10 C11 N3 138.9(6)
C9 C10 C11 N3 -40.8(9)
N3 C11 C12 C13 -1.7(7)
C10 C11 C12 C13 -179.2(6)
C11 C12 C13 C14 0.4(7)
C11 N3 C14 C13 -2.0(7)
C35 N3 C14 C13 -158.5(5)
C11 N3 C14 C15 -177.5(5)
C35 N3 C14 C15 26.1(9)
C12 C13 C14 N3 1.0(7)
C12 C13 C14 C15 176.3(6)
N3 C14 C15 C77 -141.2(6)
C13 C14 C15 C77 44.3(9)
N3 C14 C15 C16 41.5(8)
C13 C14 C15 C16 -133.0(6)
C19 N4 C16 C17 -2.2(6)
C42 N4 C16 C17 -154.0(5)
C19 N4 C16 C15 -177.9(5)
C42 N4 C16 C15 30.3(8)
C77 C15 C16 C17 47.3(9)
C14 C15 C16 C17 -135.4(6)
C77 C15 C16 N4 -137.9(6)
C14 C15 C16 N4 39.4(8)
N4 C16 C17 C18 1.0(6)
C15 C16 C17 C18 176.4(5)
C16 C17 C18 C19 0.6(7)
C16 N4 C19 C18 2.5(6)
C42 N4 C19 C18 154.7(5)
C16 N4 C19 C20 178.7(5)
C42 N4 C19 C20 -29.1(8)
C17 C18 C19 N4 -1.9(6)
C17 C18 C19 C20 -177.7(5)
C2 C1 C20 C91 -41.6(8)
N1 C1 C20 C91 142.5(5)
C2 C1 C20 C19 134.5(6)
N1 C1 C20 C19 -41.4(8)
N4 C19 C20 C91 133.8(6)
C18 C19 C20 C91 -51.0(9)
N4 C19 C20 C1 -42.2(8)
C18 C19 C20 C1 133.0(6)
C4 N1 C21 C22 60.4(7)
C1 N1 C21 C22 -92.8(6)
N1 C21 C22 C23 59.7(7)
N1 C21 C22 C27 -120.3(6)
C27 C22 C23 C24 0.0(9)
C21 C22 C23 C24 -180.0(6)
C22 C23 C24 C25 0.9(10)
C23 C24 C25 C26 -2.3(10)
C23 C24 C25 Br1 178.4(5)
C24 C25 C26 C27 2.8(9)
Br1 C25 C26 C27 -177.9(5)
C25 C26 C27 C22 -1.8(9)
C23 C22 C27 C26 0.4(9)
C21 C22 C27 C26 -179.5(6)
C6 N2 C28 C29 69.6(7)
C9 N2 C28 C29 -86.5(7)
N2 C28 C29 C34 25.0(8)
N2 C28 C29 C30 -160.6(5)
C34 C29 C30 C31 3.9(9)
C28 C29 C30 C31 -170.8(6)
C29 C30 C31 C32 -0.8(10)
C30 C31 C32 C33 -3.0(11)
C30 C31 C32 Br2 176.8(5)
C31 C32 C33 C34 3.4(12)
Br2 C32 C33 C34 -176.4(5)
C32 C33 C34 C29 0.0(11)
C30 C29 C34 C33 -3.5(10)
C28 C29 C34 C33 171.0(6)
C14 N3 C35 C36 90.1(7)
C11 N3 C35 C36 -62.9(7)
N3 C35 C36 C41 -43.0(10)
N3 C35 C36 C37 135.2(7)
C41 C36 C37 C38 -3.1(13)
C35 C36 C37 C38 178.6(8)
C36 C37 C38 C39 3.2(14)
C37 C38 C39 C40 -1.8(16)
C37 C38 C39 Br3 178.9(7)
C38 C39 C40 C41 0(2)
Br3 C39 C40 C41 179.7(10)
C37 C36 C41 C40 1.8(17)
C35 C36 C41 C40 180.0(11)
C39 C40 C41 C36 0(2)
C16 N4 C42 C43 78.3(6)
C19 N4 C42 C43 -70.1(6)
N4 C42 C43 C44 -81.5(8)
N4 C42 C43 C48 97.6(7)
C48 C43 C44 C45 -2.5(12)
C42 C43 C44 C45 176.5(8)
C43 C44 C45 C46 3.5(14)
C44 C45 C46 C47 -4.8(17)
C44 C45 C46 Br4B -179.3(8)
C44 C45 C46 Br4A 175.9(7)
Br4A Br4B C46 C47 15.6(16)
Br4A Br4B C46 C45 -171.0(11)
Br4B Br4A C46 C47 -168.6(12)
Br4B Br4A C46 C45 10.9(13)
C45 C46 C47 C48 4.8(17)
Br4B C46 C47 C48 176.9(10)
Br4A C46 C47 C48 -175.7(8)
C46 C47 C48 C43 -3.6(14)
C44 C43 C48 C47 2.6(12)
C42 C43 C48 C47 -176.5(8)
C4 C5 C49 C54 -164.1(6)
C6 C5 C49 C54 16.6(9)
C4 C5 C49 C50 17.0(9)
C6 C5 C49 C50 -162.2(5)
C5 C49 C50 C51 -177.1(6)
C54 C49 C50 C51 4.0(9)
C49 C50 C51 C52 1.5(9)
C49 C50 C51 C55 -179.0(6)
C50 C51 C52 O1 170.8(7)
C55 C51 C52 O1 -8.7(11)
C50 C51 C52 C53 -6.8(10)
C55 C51 C52 C53 173.7(6)
O1 C52 C53 C54 -171.1(8)
C51 C52 C53 C54 6.4(10)
O1 C52 C53 C59 3.3(11)
C51 C52 C53 C59 -179.1(7)
C52 C53 C54 C49 -0.8(10)
C59 C53 C54 C49 -175.0(6)
C5 C49 C54 C53 176.7(7)
C50 C49 C54 C53 -4.4(9)
C50 C51 C55 C58 118.9(7)
C52 C51 C55 C58 -61.6(8)
C50 C51 C55 C56 -118.5(7)
C52 C51 C55 C56 61.0(8)
C50 C51 C55 C57 1.4(9)
C52 C51 C55 C57 -179.1(6)
C54 C53 C59 C60 108.2(9)
C52 C53 C59 C60 -66.0(10)
C54 C53 C59 C62 -129.1(8)
C52 C53 C59 C62 56.7(10)
C54 C53 C59 C61 -11.2(11)
C52 C53 C59 C61 174.6(8)
C11 C10 C63 C68 -18.9(9)
C9 C10 C63 C68 160.7(6)
C11 C10 C63 C64 157.4(6)
C9 C10 C63 C64 -23.0(9)
C10 C63 C64 C65 -174.6(6)
C68 C63 C64 C65 1.9(10)
C63 C64 C65 C66 -2.9(10)
C63 C64 C65 C69 174.8(6)
C64 C65 C66 O2 -179.8(8)
C69 C65 C66 O2 2.4(11)
C64 C65 C66 C67 1.5(10)
C69 C65 C66 C67 -176.3(6)
O2 C66 C67 C68 -177.7(8)
C65 C66 C67 C68 1.0(10)
O2 C66 C67 C73 3.5(11)
C65 C66 C67 C73 -177.8(7)
C66 C67 C68 C63 -2.2(10)
C73 C67 C68 C63 176.6(6)
C10 C63 C68 C67 177.4(6)
C64 C63 C68 C67 0.9(9)
C64 C65 C69 C71 2.6(11)
C66 C65 C69 C71 -179.7(8)
C64 C65 C69 C70 119.3(8)
C66 C65 C69 C70 -63.1(9)
C64 C65 C69 C72 -117.9(9)
C66 C65 C69 C72 59.7(10)
C68 C67 C73 C76 -120.2(8)
C66 C67 C73 C76 58.6(9)
C68 C67 C73 C75 1.0(10)
C66 C67 C73 C75 179.8(7)
C68 C67 C73 C74 119.3(8)
C66 C67 C73 C74 -61.9(9)
C14 C15 C77 C82 -157.1(6)
C16 C15 C77 C82 20.2(9)
C14 C15 C77 C78 19.8(9)
C16 C15 C77 C78 -162.9(5)
C15 C77 C78 C79 179.2(6)
C82 C77 C78 C79 -3.7(9)
C77 C78 C79 C80 1.5(10)
C77 C78 C79 C83 -178.2(6)
C78 C79 C80 O3 -175.0(7)
C83 C79 C80 O3 4.8(10)
C78 C79 C80 C81 5.9(9)
C83 C79 C80 C81 -174.4(6)
O3 C80 C81 C82 169.6(7)
C79 C80 C81 C82 -11.3(9)
O3 C80 C81 C87 -11.2(10)
C79 C80 C81 C87 168.0(6)
C80 C81 C82 C77 9.5(9)
C87 C81 C82 C77 -169.7(6)
C15 C77 C82 C81 174.9(6)
C78 C77 C82 C81 -2.1(9)
C78 C79 C83 C85 -0.6(10)
C80 C79 C83 C85 179.6(6)
C78 C79 C83 C84 119.6(8)
C80 C79 C83 C84 -60.2(9)
C78 C79 C83 C86 -117.8(8)
C80 C79 C83 C86 62.5(8)
C82 C81 C87 C88 3.8(9)
C80 C81 C87 C88 -175.4(6)
C82 C81 C87 C90 -115.7(7)
C80 C81 C87 C90 65.1(8)
C82 C81 C87 C89 122.5(7)
C80 C81 C87 C89 -56.7(8)
C1 C20 C91 C96 -15.2(8)
C19 C20 C91 C96 168.7(6)
C1 C20 C91 C92 160.4(6)
C19 C20 C91 C92 -15.6(9)
C20 C91 C92 C93 -172.3(7)
C96 C91 C92 C93 3.6(10)
C91 C92 C93 C94 -0.5(11)
C91 C92 C93 C97 175.7(7)
C92 C93 C94 O4 175.9(9)
C97 C93 C94 O4 -0.5(14)
C92 C93 C94 C95 -3.9(12)
C97 C93 C94 C95 179.7(8)
O4 C94 C95 C96 -174.7(8)
C93 C94 C95 C96 5.1(11)
O4 C94 C95 C101 4.3(13)
C93 C94 C95 C101 -175.9(7)
C94 C95 C96 C91 -1.9(10)
C101 C95 C96 C91 179.1(6)
C20 C91 C96 C95 173.5(6)
C92 C91 C96 C95 -2.3(9)
C92 C93 C97 C100 123.5(10)
C94 C93 C97 C100 -60.3(12)
C92 C93 C97 C99 2.7(13)
C94 C93 C97 C99 178.9(9)
C92 C93 C97 C98 -115.3(10)
C94 C93 C97 C98 60.9(11)
C96 C95 C101 C103 -127.3(8)
C94 C95 C101 C103 53.7(11)
C96 C95 C101 C102 -4.7(10)
C94 C95 C101 C102 176.4(8)
C96 C95 C101 C104 111.4(8)
C94 C95 C101 C104 -67.5(9)

loop_
_platon_squeeze_void_nr
_platon_squeeze_void_average_x
_platon_squeeze_void_average_y
_platon_squeeze_void_average_z
_platon_squeeze_void_volume
_platon_squeeze_void_count_electrons
1 -0.500 0.000 0.000 1314.2 284.3
2 0.000 0.500 0.500 1314.1 283.2
3 0.073 0.070 0.491 28.3 5.2
4 0.427 0.570 1.009 28.3 5.5
5 0.573 0.430 0.991 28.5 4.9
6 0.927 0.930 0.509 28.5 5.2
